data_7701346
loop_
_publ_author_name
'Kodrin, Ivan'
'Borovina, Mladen'
'\<Smital, Luka'
'Vald\'es-Mart\'inez, Jes\'us'
'Aaker\"oy, Christer B'
'\/Dakovi\'c, Marijana'

_publ_section_title
;
 Exploring and predicting intermolecular binding preferences in
 crystalline Cu(ii) coordination complexes.
;
_journal_name_full 'Dalton transactions (Cambridge, England : 2003)'
_journal_paper_doi 10.1039/c9dt03346g
_journal_year 2019
_chemical_formula_moiety 'C16 H14 Cu F6 N2 O5'
_chemical_formula_sum 'C16 H14 Cu F6 N2 O5'
_chemical_formula_weight 491.83
_space_group_crystal_system monoclinic
_space_group_IT_number 14
_space_group_name_Hall '-P 2yn'
_space_group_name_H-M_alt 'P 1 21/n 1'
_symmetry_space_group_name_Hall '-P 2yn'
_symmetry_space_group_name_H-M 'P 1 21/n 1'
_atom_sites_solution_hydrogens mixed
_atom_sites_solution_primary dual
_audit_creation_date 2019-07-05
_audit_creation_method
;
Olex2 1.2
(compiled 2018.05.29 svn.r3508 for OlexSys, GUI svn.r5506)
;
_audit_update_record
;
2019-07-23 deposited with the CCDC.    2019-09-30 downloaded from the CCDC.
;
_cell_angle_alpha 90
_cell_angle_beta 94.453(3)
_cell_angle_gamma 90
_cell_formula_units_Z 4
_cell_length_a 6.7411(3)
_cell_length_b 15.9660(8)
_cell_length_c 18.5837(6)
_cell_measurement_reflns_used 2070
_cell_measurement_temperature 296
_cell_measurement_theta_max 26.0150
_cell_measurement_theta_min 3.5390
_cell_volume 1994.10(15)
_computing_cell_refinement 'CrysAlisPro 1.171.39.46 (Rigaku OD, 2018)'
_computing_data_collection 'CrysAlisPro 1.171.39.46 (Rigaku OD, 2018)'
_computing_data_reduction 'CrysAlisPro 1.171.39.46 (Rigaku OD, 2018)'
_computing_molecular_graphics 'Olex2 (Dolomanov et al., 2009)'
_computing_publication_material 'Olex2 (Dolomanov et al., 2009)'
_computing_structure_refinement 'ShelXL (Sheldrick, 2015)'
_computing_structure_solution 'ShelXT (Sheldrick, 2015)'
_diffrn_ambient_temperature 296
_diffrn_detector_area_resol_mean 16.3426
_diffrn_measured_fraction_theta_full 0.998
_diffrn_measured_fraction_theta_max 0.998
_diffrn_measurement_device_type 'Xcalibur, Sapphire3'
_diffrn_measurement_method '\w scans'
_diffrn_radiation_type MoK\a
_diffrn_radiation_wavelength 0.71073
_diffrn_reflns_av_R_equivalents 0.0328
_diffrn_reflns_av_unetI/netI 0.0425
_diffrn_reflns_Laue_measured_fraction_full 0.998
_diffrn_reflns_Laue_measured_fraction_max 0.998
_diffrn_reflns_limit_h_max 8
_diffrn_reflns_limit_h_min -8
_diffrn_reflns_limit_k_max 18
_diffrn_reflns_limit_k_min -19
_diffrn_reflns_limit_l_max 22
_diffrn_reflns_limit_l_min -20
_diffrn_reflns_number 8392
_diffrn_reflns_point_group_measured_fraction_full 0.998
_diffrn_reflns_point_group_measured_fraction_max 0.998
_diffrn_reflns_theta_full 25.242
_diffrn_reflns_theta_max 25.500
_diffrn_reflns_theta_min 3.289
_diffrn_source 'Enhance (Mo) X-ray Source'
_exptl_absorpt_coefficient_mu 1.180
_exptl_absorpt_correction_T_max 1.00000
_exptl_absorpt_correction_T_min 0.73629
_exptl_absorpt_correction_type multi-scan
_exptl_absorpt_process_details
;
CrysAlisPro 1.171.39.46 (Rigaku Oxford Diffraction, 2018)
Empirical absorption correction using spherical harmonics,
 implemented in SCALE3 ABSPACK scaling algorithm.
;
_exptl_crystal_colour green
_exptl_crystal_colour_primary green
_exptl_crystal_density_diffrn 1.638
_exptl_crystal_description plate
_exptl_crystal_F_000 988
_exptl_crystal_recrystallization_method 'Re-crystallisation from solvent: EtOH'
_exptl_crystal_size_max 0.49
_exptl_crystal_size_mid 0.21
_exptl_crystal_size_min 0.11
_refine_diff_density_max 0.841
_refine_diff_density_min -0.307
_refine_diff_density_rms 0.074
_refine_ls_extinction_method none
_refine_ls_goodness_of_fit_ref 1.047
_refine_ls_hydrogen_treatment mixed
_refine_ls_matrix_type full
_refine_ls_number_parameters 333
_refine_ls_number_reflns 3705
_refine_ls_number_restraints 115
_refine_ls_restrained_S_all 1.058
_refine_ls_R_factor_all 0.0693
_refine_ls_R_factor_gt 0.0495
_refine_ls_shift/su_max 0.001
_refine_ls_shift/su_mean 0.000
_refine_ls_structure_factor_coef Fsqd
_refine_ls_weighting_details 'w=1/[\s^2^(Fo^2^)+(0.0878P)^2^+0.0384P] where P=(Fo^2^+2Fc^2^)/3'
_refine_ls_weighting_scheme calc
_refine_ls_wR_factor_gt 0.1340
_refine_ls_wR_factor_ref 0.1484
_reflns_Friedel_coverage 0.000
_reflns_number_gt 2790
_reflns_number_total 3705
_reflns_threshold_expression 'I > 2\s(I)'
_cod_data_source_file c9dt03346g2.cif
_cod_data_source_block 3b
_cod_database_code 7701346
_shelx_shelxl_version_number 2018/3
_shelx_space_group_comment
;
The symmetry employed for this shelxl refinement is uniquely defined
by the following loop, which should always be used as a source of
symmetry information in preference to the above space-group names.
They are only intended as comments.
;
_shelx_estimated_absorpt_t_max 0.881
_shelx_estimated_absorpt_t_min 0.596
_olex2_refinement_description
;
1. Fixed Uiso
 At 1.2 times of:
  All C(H) groups
 At 1.5 times of:
  All C(H,H,H) groups
2. Restrained distances
 O5-H5
 0.81 with sigma of 0.01
 C1-F3B = C1-F2A = C1-F3A = C1-F1B = C1-F1A = C1-F2B
 1.32 with sigma of 0.01
 C6-F6A = C6-F5A = C6-F4A = C6-F4B = C6-F6B = C6-F5B
 1.32 with sigma of 0.01
 F3B-F1B \\sim F3B-F2B \\sim F2A-F3A \\sim F2A-F1A \\sim F3A-F1A \\sim F1B-F2B
 with sigma of 0.04
 F6A-F5A \\sim F6A-F4A \\sim F5A-F4A \\sim F4B-F6B \\sim F4B-F5B \\sim F6B-F5B
 with sigma of 0.04
3. Rigid body (RIGU) restrains
 F1A, F3A, F2A, C1
 with sigma for 1-2 distances of 0.004 and sigma for 1-3 distances of 0.004
 F1B, C1, F2B, F3B
 with sigma for 1-2 distances of 0.004 and sigma for 1-3 distances of 0.004
 F6B, F5B, F4B, C6
 with sigma for 1-2 distances of 0.004 and sigma for 1-3 distances of 0.004
 F4A, F5A, F6A, C6
 with sigma for 1-2 distances of 0.004 and sigma for 1-3 distances of 0.004
4. Others
 Sof(F4B)=Sof(F6B)=Sof(F5B)=1-FVAR(1)
 Sof(F6A)=Sof(F5A)=Sof(F4A)=FVAR(1)
 Sof(F1B)=Sof(F3B)=Sof(F2B)=1-FVAR(2)
 Sof(F3A)=Sof(F1A)=Sof(F2A)=FVAR(2)
5.a Aromatic/amide H refined with riding coordinates:
 C12(H12), C11(H11), C14(H14), C15(H15), C16(H16), C3(H3), C8(H8)
5.b Idealised Me refined as rotating group:
 C5(H5A,H5B,H5C), C10(H10A,H10B,H10C)
;

loop_
_space_group_symop_operation_xyz
'x, y, z'
'-x+1/2, y+1/2, -z+1/2'
'-x, -y, -z'
'x-1/2, -y-1/2, z-1/2'

loop_
_atom_site_label
_atom_site_type_symbol
_atom_site_fract_x
_atom_site_fract_y
_atom_site_fract_z
_atom_site_U_iso_or_equiv
_atom_site_adp_type
_atom_site_occupancy
_atom_site_site_symmetry_order
_atom_site_calc_flag
_atom_site_refinement_flags_posn
_atom_site_refinement_flags_adp
_atom_site_refinement_flags_occupancy
_atom_site_disorder_assembly
_atom_site_disorder_group
Cu1 Cu 0.57019(6) 0.63502(3) 0.71778(2) 0.0480(2) Uani 1 1 d . . . . .
O1 O 0.3951(4) 0.64586(16) 0.79452(14) 0.0562(7) Uani 1 1 d . . . . .
O2 O 0.7192(4) 0.54268(16) 0.76681(13) 0.0563(6) Uani 1 1 d . . . . .
O3 O 0.3899(4) 0.70696(18) 0.65623(14) 0.0608(7) Uani 1 1 d . . . . .
O4 O 0.7047(4) 0.59878(18) 0.63517(13) 0.0624(7) Uani 1 1 d . . . . .
N1 N 0.7772(4) 0.73644(19) 0.75916(16) 0.0503(7) Uani 1 1 d . . . . .
F3A F 0.0772(12) 0.6276(12) 0.8716(9) 0.107(3) Uani 0.68(4) 1 d D U P A 1
O5 O 1.4175(5) 1.0235(2) 0.8217(3) 0.0974(11) Uani 1 1 d D . . . .
C13 C 1.0289(5) 0.8701(2) 0.8004(2) 0.0504(9) Uani 1 1 d . . . . .
N2 N 1.3224(5) 0.9509(2) 0.7947(2) 0.0727(10) Uani 1 1 d . . . . .
F1A F 0.286(2) 0.7056(7) 0.9297(11) 0.152(5) Uani 0.68(4) 1 d D U P A 1
C12 C 0.8405(6) 0.8627(2) 0.8260(2) 0.0573(10) Uani 1 1 d . . . . .
H12 H 0.796133 0.901945 0.858018 0.069 Uiso 1 1 calc R . . . .
C11 C 0.7214(5) 0.7966(2) 0.8031(2) 0.0549(9) Uani 1 1 d . . . . .
H11 H 0.594316 0.793634 0.819168 0.066 Uiso 1 1 calc R . . . .
C14 C 1.0881(5) 0.8074(3) 0.7557(2) 0.0587(10) Uani 1 1 d . . . . .
H14 H 1.213754 0.809231 0.738397 0.070 Uiso 1 1 calc R . . . .
C15 C 0.9607(5) 0.7421(2) 0.7368(2) 0.0606(10) Uani 1 1 d . . . . .
H15 H 1.004284 0.700112 0.707141 0.073 Uiso 1 1 calc R . . . .
C2 C 0.4114(6) 0.6037(3) 0.8519(2) 0.0578(10) Uani 1 1 d . . . . .
C7 C 0.4017(6) 0.7165(3) 0.5886(2) 0.0608(10) Uani 1 1 d . . . . .
F6A F 0.072(2) 0.7413(15) 0.5436(19) 0.237(13) Uani 0.40(2) 1 d D U P B 1
C4 C 0.6924(6) 0.5125(2) 0.8281(2) 0.0587(10) Uani 1 1 d . . . . .
C16 C 1.1572(6) 0.9417(2) 0.8208(2) 0.0576(10) Uani 1 1 d . . . . .
H16 H 1.115822 0.980798 0.853539 0.069 Uiso 1 1 calc R . . . .
F2A F 0.250(3) 0.5765(13) 0.9605(8) 0.154(5) Uani 0.68(4) 1 d D U P A 1
C9 C 0.6750(7) 0.6224(3) 0.5704(2) 0.0631(11) Uani 1 1 d . . . . .
C3 C 0.5441(7) 0.5407(3) 0.8714(2) 0.0681(11) Uani 1 1 d . . . . .
H3 H 0.535204 0.515289 0.916063 0.082 Uiso 1 1 calc R . . . .
C8 C 0.5310(6) 0.6808(3) 0.5458(2) 0.0717(12) Uani 1 1 d . . . . .
H8 H 0.523836 0.695964 0.497393 0.086 Uiso 1 1 calc R . . . .
C5 C 0.8250(8) 0.4421(3) 0.8544(2) 0.0822(14) Uani 1 1 d . . . . .
H5A H 0.755890 0.389895 0.846762 0.123 Uiso 1 1 calc GR . . . .
H5B H 0.861600 0.449217 0.905030 0.123 Uiso 1 1 calc GR . . . .
H5C H 0.942580 0.441974 0.828445 0.123 Uiso 1 1 calc GR . . . .
F5A F 0.217(3) 0.8438(9) 0.5916(9) 0.124(6) Uani 0.40(2) 1 d D U P B 1
F4A F 0.288(5) 0.804(2) 0.4903(10) 0.253(14) Uani 0.40(2) 1 d D U P B 1
C6 C 0.2464(7) 0.7763(3) 0.5539(3) 0.0835(13) Uani 1 1 d D U . . .
C1 C 0.2610(7) 0.6290(3) 0.9045(2) 0.0829(14) Uani 1 1 d D U . . .
C10 C 0.8095(9) 0.5831(4) 0.5187(2) 0.110(2) Uani 1 1 d . . . . .
H10A H 0.945398 0.588000 0.537892 0.165 Uiso 1 1 calc GR . . . .
H10B H 0.792730 0.611326 0.473043 0.165 Uiso 1 1 calc GR . . . .
H10C H 0.775966 0.525008 0.512318 0.165 Uiso 1 1 calc GR . . . .
H5 H 1.524(4) 1.025(4) 0.805(3) 0.10(2) Uiso 1 1 d D . . . .
F4B F 0.294(2) 0.8517(5) 0.5730(12) 0.187(8) Uani 0.60(2) 1 d D U P B 2
F6B F 0.227(2) 0.7693(13) 0.4835(4) 0.178(6) Uani 0.60(2) 1 d D U P B 2
F5B F 0.0699(8) 0.7602(7) 0.5726(6) 0.111(3) Uani 0.60(2) 1 d D U P B 2
F1B F 0.265(4) 0.7126(6) 0.9098(10) 0.091(5) Uani 0.32(4) 1 d D U P A 2
F3B F 0.074(3) 0.609(3) 0.887(2) 0.124(9) Uani 0.32(4) 1 d D U P A 2
F2B F 0.317(4) 0.6063(16) 0.9717(7) 0.098(6) Uani 0.32(4) 1 d D U P A 2

loop_
_atom_site_aniso_label
_atom_site_aniso_U_11
_atom_site_aniso_U_22
_atom_site_aniso_U_33
_atom_site_aniso_U_23
_atom_site_aniso_U_13
_atom_site_aniso_U_12
Cu1 0.0500(3) 0.0482(3) 0.0466(3) 0.00194(18) 0.00888(19) 0.00734(19)
O1 0.0518(14) 0.0646(17) 0.0536(15) 0.0054(12) 0.0122(12) 0.0054(12)
O2 0.0646(15) 0.0506(14) 0.0536(14) 0.0030(12) 0.0043(12) 0.0101(12)
O3 0.0573(15) 0.0705(18) 0.0552(15) 0.0099(13) 0.0088(12) 0.0168(13)
O4 0.0677(16) 0.0716(18) 0.0496(15) 0.0021(14) 0.0144(12) 0.0247(14)
N1 0.0439(15) 0.0494(18) 0.0583(17) -0.0003(14) 0.0089(13) 0.0018(13)
F3A 0.060(3) 0.178(7) 0.085(6) 0.030(5) 0.023(3) 0.000(4)
O5 0.070(2) 0.069(2) 0.151(3) -0.007(2) -0.004(2) -0.0222(19)
C13 0.0463(19) 0.047(2) 0.057(2) 0.0030(17) -0.0013(16) 0.0055(16)
N2 0.0530(19) 0.057(2) 0.107(3) 0.001(2) -0.0011(19) -0.0068(16)
F1A 0.135(7) 0.197(7) 0.127(10) -0.096(7) 0.044(7) -0.024(7)
C12 0.055(2) 0.056(2) 0.062(2) -0.0082(18) 0.0118(18) 0.0070(18)
C11 0.0475(19) 0.055(2) 0.064(2) -0.0021(19) 0.0133(17) 0.0040(18)
C14 0.0418(18) 0.056(2) 0.079(3) -0.004(2) 0.0118(17) 0.0050(17)
C15 0.051(2) 0.052(2) 0.080(3) -0.010(2) 0.0139(19) 0.0047(18)
C2 0.056(2) 0.072(3) 0.046(2) -0.001(2) 0.0051(17) -0.013(2)
C7 0.056(2) 0.063(3) 0.063(2) 0.011(2) 0.0006(19) 0.0028(19)
F6A 0.173(14) 0.232(18) 0.28(3) 0.052(16) -0.122(15) -0.081(14)
C4 0.072(2) 0.055(2) 0.048(2) 0.0029(18) -0.0053(18) 0.0007(19)
C16 0.056(2) 0.049(2) 0.067(2) -0.0008(18) -0.0023(19) 0.0050(17)
F2A 0.120(8) 0.260(13) 0.088(5) 0.077(7) 0.050(5) 0.041(7)
C9 0.071(3) 0.069(3) 0.050(2) -0.0014(19) 0.0132(19) 0.001(2)
C3 0.081(3) 0.077(3) 0.046(2) 0.016(2) 0.006(2) 0.002(2)
C8 0.072(3) 0.092(3) 0.052(2) 0.016(2) 0.010(2) 0.014(3)
C5 0.106(4) 0.070(3) 0.069(3) 0.017(2) -0.003(3) 0.020(3)
F5A 0.114(12) 0.137(9) 0.119(9) 0.008(6) -0.008(7) 0.057(7)
F4A 0.35(3) 0.26(2) 0.162(12) 0.147(13) 0.136(17) 0.20(2)
C6 0.076(3) 0.099(4) 0.075(3) 0.024(3) 0.002(2) 0.015(3)
C1 0.068(3) 0.124(4) 0.058(3) 0.003(3) 0.014(2) 0.001(3)
C10 0.135(5) 0.137(5) 0.061(3) -0.008(3) 0.036(3) 0.054(4)
F4B 0.128(10) 0.076(5) 0.34(2) 0.032(6) -0.065(11) 0.017(4)
F6B 0.149(8) 0.303(17) 0.080(4) 0.057(6) -0.007(4) 0.106(8)
F5B 0.062(3) 0.157(7) 0.111(6) 0.040(5) -0.002(3) 0.032(4)
F1B 0.126(12) 0.107(6) 0.044(7) -0.009(6) 0.043(6) 0.033(8)
F3B 0.070(7) 0.22(3) 0.084(14) -0.009(15) 0.035(6) -0.042(12)
F2B 0.094(12) 0.150(13) 0.052(5) 0.017(7) 0.027(5) 0.003(8)

loop_
_atom_type_symbol
_atom_type_description
_atom_type_scat_dispersion_real
_atom_type_scat_dispersion_imag
_atom_type_scat_source
C C 0.0033 0.0016 'International Tables Vol C Tables 4.2.6.8 and 6.1.1.4'
H H 0.0000 0.0000 'International Tables Vol C Tables 4.2.6.8 and 6.1.1.4'
Cu Cu 0.3201 1.2651 'International Tables Vol C Tables 4.2.6.8 and 6.1.1.4'
F F 0.0171 0.0103 'International Tables Vol C Tables 4.2.6.8 and 6.1.1.4'
N N 0.0061 0.0033 'International Tables Vol C Tables 4.2.6.8 and 6.1.1.4'
O O 0.0106 0.0060 'International Tables Vol C Tables 4.2.6.8 and 6.1.1.4'

loop_
_geom_angle_atom_site_label_1
_geom_angle_atom_site_label_2
_geom_angle_atom_site_label_3
_geom_angle
O1 Cu1 O2 92.56(11)
O1 Cu1 O3 89.52(11)
O1 Cu1 O4 165.22(12)
O1 Cu1 N1 94.71(11)
O2 Cu1 O3 167.06(11)
O2 Cu1 N1 95.79(11)
O3 Cu1 N1 96.77(12)
O4 Cu1 O2 83.64(11)
O4 Cu1 O3 91.14(11)
O4 Cu1 N1 99.87(12)
C2 O1 Cu1 124.1(3)
C4 O2 Cu1 126.9(3)
C7 O3 Cu1 124.0(3)
C9 O4 Cu1 128.2(3)
C11 N1 Cu1 122.3(2)
C11 N1 C15 116.9(3)
C15 N1 Cu1 120.6(2)
C12 C13 C16 120.9(3)
C14 C13 C12 117.2(3)
C14 C13 C16 121.9(4)
C16 N2 O5 110.7(4)
C11 C12 C13 119.1(3)
N1 C11 C12 123.9(3)
C13 C14 C15 119.9(4)
N1 C15 C14 123.0(4)
O1 C2 C3 128.8(4)
O1 C2 C1 112.6(4)
C3 C2 C1 118.6(4)
O3 C7 C8 128.5(4)
O3 C7 C6 113.6(4)
C8 C7 C6 117.9(4)
O2 C4 C3 123.5(4)
O2 C4 C5 117.3(4)
C3 C4 C5 119.2(4)
N2 C16 C13 121.0(4)
O4 C9 C8 124.5(4)
O4 C9 C10 115.1(4)
C8 C9 C10 120.4(4)
C2 C3 C4 124.1(4)
C7 C8 C9 123.6(4)
F6A C6 C7 112.1(11)
F6A C6 F5A 105.2(13)
F6A C6 F4A 105.6(14)
F5A C6 C7 114.5(9)
F5A C6 F4A 104.5(13)
F4A C6 C7 114.0(12)
F4B C6 C7 108.6(7)
F4B C6 F6B 111.0(11)
F4B C6 F5B 109.1(9)
F6B C6 C7 112.6(7)
F5B C6 C7 112.3(5)
F5B C6 F6B 103.2(8)
F3A C1 C2 110.1(9)
F3A C1 F2A 103.8(9)
F1A C1 F3A 105.5(9)
F1A C1 C2 113.8(8)
F1A C1 F2A 108.5(8)
F2A C1 C2 114.3(7)
F1B C1 C2 107.6(11)
F3B C1 C2 116.7(19)
F3B C1 F1B 105.8(17)
F3B C1 F2B 111.7(14)
F2B C1 C2 112.1(12)
F2B C1 F1B 101.5(12)

loop_
_geom_bond_atom_site_label_1
_geom_bond_atom_site_label_2
_geom_bond_distance
Cu1 O1 1.928(3)
Cu1 O2 1.968(2)
Cu1 O3 1.972(2)
Cu1 O4 1.931(3)
Cu1 N1 2.235(3)
O1 C2 1.259(5)
O2 C4 1.263(4)
O3 C7 1.274(4)
O4 C9 1.261(5)
N1 C11 1.333(5)
N1 C15 1.338(5)
F3A C1 1.339(7)
O5 N2 1.398(5)
C13 C12 1.395(6)
C13 C14 1.378(5)
C13 C16 1.465(5)
N2 C16 1.258(5)
F1A C1 1.316(8)
C12 C11 1.373(5)
C14 C15 1.379(5)
C2 C3 1.375(6)
C2 C1 1.516(6)
C7 C8 1.351(6)
C7 C6 1.523(6)
F6A C6 1.301(9)
C4 C3 1.405(6)
C4 C5 1.494(5)
F2A C1 1.343(8)
C9 C8 1.398(6)
C9 C10 1.508(6)
F5A C6 1.309(9)
F4A C6 1.314(9)
C6 F4B 1.289(8)
C6 F6B 1.309(7)
C6 F5B 1.291(7)
C1 F1B 1.338(9)
C1 F3B 1.316(10)
C1 F2B 1.329(9)

loop_
_geom_hbond_atom_site_label_D
_geom_hbond_atom_site_label_H
_geom_hbond_atom_site_label_A
_geom_hbond_distance_DH
_geom_hbond_distance_HA
_geom_hbond_distance_DA
_geom_hbond_angle_DHA
_geom_hbond_site_symmetry_A
_geom_hbond_publ_flag
O5 H5 O2 0.804(10) 2.284(17) 3.070(5) 166(5) 2_756 yes
O5 H5 O4 0.804(10) 2.37(5) 2.873(4) 121(5) 2_756 yes
